data_4325001
loop_
_publ_author_name
'Joanna R. Webb'
'Colleen Munro-Leighton'
'Aaron W. Pierpont'
'Joshua T. Gurkin'
'T. Brent Gunnoe'
'Thomas R. Cundari'
'Michal Sabat'
'Jeffrey L. Petersen'
'Paul D. Boyle'

_publ_contact_author_address
;University of Virginia
Charlottesville VA 22904
;
_publ_contact_author_email tbg7h@virginia.edu
_publ_contact_author_name 'T. Brent Gunnoe'
_publ_contact_author_phone 434-982-2692
_publ_section_title
;
 Pt(II) and Pt(IV) Amido, Aryloxide, and Hydrocarbyl Complexes: Synthesis,
 Characterization, and Reaction with Dihydrogen and Substrates that
 Possess C-H Bonds
;
_journal_name_full 'Inorganic Chemistry'
_journal_page_first 4195
_journal_page_last 4211
_journal_paper_doi 10.1021/ic200153n
_journal_volume 50
_journal_year 2011
_chemical_formula_sum 'C20 H30 I2 N2 Pt'
_chemical_formula_weight 747.35
_chemical_name_systematic
; 
 ? 
;
_space_group_IT_number 62
_symmetry_cell_setting orthorhombic
_symmetry_space_group_name_Hall '-P 2ac 2n'
_symmetry_space_group_name_H-M 'P n m a'
_atom_sites_solution_hydrogens geom
_atom_sites_solution_primary direct
_atom_sites_solution_secondary difmap
_audit_creation_method SHELXL-97
_cell_angle_alpha 90.00
_cell_angle_beta 90.00
_cell_angle_gamma 90.00
_cell_formula_units_Z 8
_cell_length_a 17.0740(13)
_cell_length_b 14.2666(11)
_cell_length_c 20.0974(16)
_cell_measurement_reflns_used 9844
_cell_measurement_temperature 293(2)
_cell_measurement_theta_max 27.51
_cell_measurement_theta_min 2.35
_cell_volume 4895.5(7)
_computing_structure_refinement 'SHELXL-97 (Sheldrick, 1997)'
_computing_structure_solution 'SHELXS-97 (Sheldrick, 1990)'
_diffrn_ambient_temperature 293(2)
_diffrn_measured_fraction_theta_full 0.986
_diffrn_measured_fraction_theta_max 0.986
_diffrn_radiation_monochromator graphite
_diffrn_radiation_source 'fine-focus sealed tube'
_diffrn_radiation_type MoK\a
_diffrn_radiation_wavelength 0.71073
_diffrn_reflns_av_R_equivalents 0.0463
_diffrn_reflns_av_sigmaI/netI 0.0380
_diffrn_reflns_limit_h_max 22
_diffrn_reflns_limit_h_min -22
_diffrn_reflns_limit_k_max 18
_diffrn_reflns_limit_k_min -16
_diffrn_reflns_limit_l_max 26
_diffrn_reflns_limit_l_min -25
_diffrn_reflns_number 31526
_diffrn_reflns_theta_full 27.53
_diffrn_reflns_theta_max 27.53
_diffrn_reflns_theta_min 2.03
_exptl_absorpt_coefficient_mu 8.260
_exptl_absorpt_correction_type empirical
_exptl_absorpt_process_details SADABS
_exptl_crystal_colour orange
_exptl_crystal_density_diffrn 2.028
_exptl_crystal_F_000 2784
_exptl_crystal_size_max 0.42
_exptl_crystal_size_mid 0.24
_exptl_crystal_size_min 0.10
_refine_diff_density_max 3.269
_refine_diff_density_min -1.862
_refine_diff_density_rms 0.244
_refine_ls_extinction_method none
_refine_ls_goodness_of_fit_ref 1.088
_refine_ls_hydrogen_treatment noref
_refine_ls_matrix_type full
_refine_ls_number_parameters 243
_refine_ls_number_reflns 5791
_refine_ls_number_restraints 0
_refine_ls_restrained_S_all 1.088
_refine_ls_R_factor_all 0.0638
_refine_ls_R_factor_gt 0.0487
_refine_ls_shift/su_max 0.003
_refine_ls_shift/su_mean 0.000
_refine_ls_structure_factor_coef Fsqd
_refine_ls_weighting_details 'calc w=1/[\s^2^(Fo^2^)+(0.0713P)^2^+25.0482P] where P=(Fo^2^+2Fc^2^)/3'
_refine_ls_weighting_scheme calc
_refine_ls_wR_factor_gt 0.1332
_refine_ls_wR_factor_ref 0.1474
_reflns_number_gt 4518
_reflns_number_total 5791
_reflns_threshold_expression >2sigma(I)
_cod_data_source_file ic200153n_si_002_5.cif
_cod_data_source_block bg91ccd
_cod_database_code 4325001

loop_
_symmetry_equiv_pos_as_xyz
'x, y, z'
'-x+1/2, -y, z+1/2'
'-x, y+1/2, -z'
'x+1/2, -y+1/2, -z+1/2'
'-x, -y, -z'
'x-1/2, y, -z-1/2'
'x, -y-1/2, z'
'-x-1/2, y-1/2, z-1/2'

loop_
_atom_site_label
_atom_site_type_symbol
_atom_site_fract_x
_atom_site_fract_y
_atom_site_fract_z
_atom_site_U_iso_or_equiv
_atom_site_adp_type
_atom_site_occupancy
_atom_site_symmetry_multiplicity
_atom_site_calc_flag
_atom_site_refinement_flags
Pt1 Pt 0.257909(18) 0.2500 0.655432(14) 0.03946(7) Uani 1 2 d S
Pt2 Pt 0.737534(17) 0.2500 0.409915(13) 0.03726(7) Uani 1 2 d S
I1 I 0.38724(4) 0.2500 0.72743(4) 0.07091(19) Uani 1 2 d S
I2 I 0.12977(4) 0.2500 0.58083(3) 0.06094(16) Uani 1 2 d S
I3 I 0.85861(4) 0.2500 0.32826(3) 0.05808(15) Uani 1 2 d S
I4 I 0.61229(4) 0.2500 0.48760(3) 0.06630(18) Uani 1 2 d S
N1 N 0.2010(3) 0.1570(3) 0.7257(2) 0.0421(11) Uani 1 1 d .
N2 N 0.7992(3) 0.1571(3) 0.4772(2) 0.0405(10) Uani 1 1 d .
C1 C 0.3142(3) 0.1494(3) 0.5890(2) 0.0410(13) Uani 1 1 d .
H1A H 0.3028 0.0868 0.6038 0.061 Uiso 1 1 calc R
H1B H 0.3698 0.1592 0.5895 0.061 Uiso 1 1 calc R
H1C H 0.2947 0.1578 0.5446 0.061 Uiso 1 1 calc R
C2 C 0.2028(4) 0.0638(4) 0.7222(3) 0.0536(15) Uani 1 1 d .
H2 H 0.2316 0.0360 0.6883 0.064 Uiso 1 1 calc R
C3 C 0.1640(4) 0.0068(4) 0.7666(3) 0.0481(14) Uani 1 1 d .
H3 H 0.1674 -0.0580 0.7624 0.058 Uiso 1 1 calc R
C4 C 0.1200(3) 0.0456(3) 0.8176(2) 0.0389(12) Uani 1 1 d .
C5 C 0.1181(3) 0.1434(3) 0.8196(2) 0.0432(13) Uani 1 1 d .
H5 H 0.0890 0.1730 0.8527 0.052 Uiso 1 1 calc R
C6 C 0.1582(3) 0.1973(3) 0.7741(2) 0.0406(12) Uani 1 1 d .
C7 C 0.0773(4) -0.0151(4) 0.8682(3) 0.0485(14) Uani 1 1 d .
C8 C 0.1309(5) -0.0275(7) 0.9273(4) 0.099(3) Uani 1 1 d .
H8A H 0.1807 -0.0506 0.9125 0.148 Uiso 1 1 calc R
H8B H 0.1081 -0.0714 0.9579 0.148 Uiso 1 1 calc R
H8C H 0.1380 0.0318 0.9491 0.148 Uiso 1 1 calc R
C9 C 0.0025(5) 0.0309(5) 0.8924(4) 0.080(2) Uani 1 1 d .
H9A H 0.0152 0.0824 0.9212 0.120 Uiso 1 1 calc R
H9B H -0.0284 -0.0141 0.9163 0.120 Uiso 1 1 calc R
H9C H -0.0268 0.0535 0.8549 0.120 Uiso 1 1 calc R
C10 C 0.0567(6) -0.1128(5) 0.8384(4) 0.095(3) Uani 1 1 d .
H10A H 0.0308 -0.1046 0.7964 0.143 Uiso 1 1 calc R
H10B H 0.0227 -0.1458 0.8684 0.143 Uiso 1 1 calc R
H10C H 0.1038 -0.1483 0.8320 0.143 Uiso 1 1 calc R
C11 C 0.6775(3) 0.1477(3) 0.3451(3) 0.0388(12) Uani 1 1 d .
H11A H 0.6857 0.0856 0.3621 0.058 Uiso 1 1 calc R
H11B H 0.6983 0.1520 0.3009 0.058 Uiso 1 1 calc R
H11C H 0.6224 0.1612 0.3443 0.058 Uiso 1 1 calc R
C12 C 0.8407(3) 0.1971(3) 0.5267(2) 0.0374(11) Uani 1 1 d .
C13 C 0.8819(3) 0.1437(3) 0.5721(3) 0.0443(13) Uani 1 1 d .
H13 H 0.9106 0.1731 0.6054 0.053 Uiso 1 1 calc R
C14 C 0.8810(3) 0.0467(3) 0.5684(3) 0.0414(12) Uani 1 1 d .
C15 C 0.8381(4) 0.0075(4) 0.5171(3) 0.0493(14) Uani 1 1 d .
H15 H 0.8356 -0.0573 0.5124 0.059 Uiso 1 1 calc R
C16 C 0.7993(4) 0.0641(4) 0.4732(3) 0.0507(14) Uani 1 1 d .
H16 H 0.7715 0.0360 0.4387 0.061 Uiso 1 1 calc R
C17 C 0.9258(4) -0.0162(4) 0.6186(3) 0.0519(15) Uani 1 1 d .
C18 C 0.9917(6) 0.0350(7) 0.6517(6) 0.145(4) Uani 1 1 d .
H18A H 1.0205 0.0699 0.6190 0.218 Uiso 1 1 calc R
H18B H 1.0259 -0.0092 0.6730 0.218 Uiso 1 1 calc R
H18C H 0.9709 0.0773 0.6844 0.218 Uiso 1 1 calc R
C19 C 0.9549(7) -0.1028(7) 0.5847(5) 0.164(4) Uani 1 1 d .
H19A H 0.9730 -0.0872 0.5408 0.246 Uiso 1 1 calc R
H19B H 0.9131 -0.1476 0.5816 0.246 Uiso 1 1 calc R
H19C H 0.9973 -0.1291 0.6099 0.246 Uiso 1 1 calc R
C20 C 0.8697(7) -0.0428(10) 0.6728(6) 0.195(5) Uani 1 1 d .
H20A H 0.8908 -0.0943 0.6978 0.293 Uiso 1 1 calc R
H20B H 0.8205 -0.0608 0.6536 0.293 Uiso 1 1 calc R
H20C H 0.8619 0.0099 0.7019 0.293 Uiso 1 1 calc R

loop_
_atom_site_aniso_label
_atom_site_aniso_U_11
_atom_site_aniso_U_22
_atom_site_aniso_U_33
_atom_site_aniso_U_23
_atom_site_aniso_U_13
_atom_site_aniso_U_12
Pt1 0.04716(15) 0.03405(13) 0.03717(14) 0.000 0.00551(11) 0.000
Pt2 0.04139(14) 0.03255(12) 0.03783(14) 0.000 -0.00606(11) 0.000
I1 0.0643(4) 0.0836(4) 0.0648(4) 0.000 -0.0103(3) 0.000
I2 0.0647(3) 0.0610(3) 0.0571(3) 0.000 -0.0102(3) 0.000
I3 0.0567(3) 0.0606(3) 0.0569(3) 0.000 0.0074(3) 0.000
I4 0.0635(4) 0.0757(4) 0.0597(3) 0.000 0.0114(3) 0.000
N1 0.056(3) 0.0307(18) 0.039(2) -0.0015(17) 0.0087(19) 0.0011(19)
N2 0.050(2) 0.0319(18) 0.040(2) -0.0003(17) -0.0082(19) 0.0001(18)
C1 0.059(3) 0.025(2) 0.039(2) -0.0102(18) 0.009(2) -0.002(2)
C2 0.066(3) 0.038(3) 0.057(3) -0.003(2) 0.019(3) 0.006(3)
C3 0.058(3) 0.032(2) 0.055(3) 0.000(2) 0.009(3) 0.002(2)
C4 0.044(3) 0.037(2) 0.035(2) 0.0042(19) -0.003(2) -0.004(2)
C5 0.061(3) 0.034(2) 0.035(2) 0.000(2) 0.009(2) 0.004(2)
C6 0.058(3) 0.029(2) 0.035(2) 0.0028(18) 0.002(2) 0.002(2)
C7 0.061(3) 0.039(3) 0.046(3) 0.009(2) 0.003(2) -0.003(2)
C8 0.077(5) 0.144(7) 0.076(4) 0.059(5) -0.004(4) -0.001(5)
C9 0.078(5) 0.061(4) 0.101(5) 0.014(4) 0.035(4) -0.005(4)
C10 0.141(7) 0.058(4) 0.087(5) -0.008(4) 0.043(5) -0.041(4)
C11 0.042(2) 0.0209(19) 0.053(3) -0.0046(19) -0.009(2) 0.0010(18)
C12 0.049(3) 0.026(2) 0.037(2) 0.0003(18) -0.005(2) 0.0003(19)
C13 0.059(3) 0.038(2) 0.036(2) 0.005(2) -0.011(2) 0.000(2)
C14 0.048(3) 0.038(2) 0.037(2) 0.005(2) -0.001(2) 0.006(2)
C15 0.059(3) 0.030(2) 0.059(3) 0.002(2) -0.012(3) 0.000(2)
C16 0.059(3) 0.037(2) 0.056(3) -0.007(2) -0.019(3) -0.001(2)
C17 0.062(3) 0.042(3) 0.051(3) 0.015(2) -0.007(3) 0.007(3)
C18 0.150(7) 0.104(7) 0.182(8) 0.062(6) -0.115(6) -0.027(6)
C19 0.239(10) 0.120(6) 0.132(8) -0.025(6) -0.082(8) 0.123(6)
C20 0.094(7) 0.332(13) 0.160(7) 0.183(8) 0.003(6) -0.007(9)

loop_
_atom_type_symbol
_atom_type_description
_atom_type_scat_dispersion_real
_atom_type_scat_dispersion_imag
_atom_type_scat_source
C C 0.0033 0.0016 'International Tables Vol C Tables 4.2.6.8 and 6.1.1.4'
H H 0.0000 0.0000 'International Tables Vol C Tables 4.2.6.8 and 6.1.1.4'
N N 0.0061 0.0033 'International Tables Vol C Tables 4.2.6.8 and 6.1.1.4'
I I -0.4742 1.8119 'International Tables Vol C Tables 4.2.6.8 and 6.1.1.4'
Pt Pt -1.7033 8.3905 'International Tables Vol C Tables 4.2.6.8 and 6.1.1.4'

loop_
_geom_angle_atom_site_label_1
_geom_angle_atom_site_label_2
_geom_angle_atom_site_label_3
_geom_angle
_geom_angle_site_symmetry_1
_geom_angle_site_symmetry_3
N1 Pt1 N1 75.5(2) . 7_565
N1 Pt1 C1 176.50(16) . 7_565
N1 Pt1 C1 101.13(17) 7_565 7_565
N1 Pt1 C1 101.13(17) . .
N1 Pt1 C1 176.50(16) 7_565 .
C1 Pt1 C1 82.2(3) 7_565 .
N1 Pt1 I1 91.05(12) . .
N1 Pt1 I1 91.05(12) 7_565 .
C1 Pt1 I1 88.10(15) 7_565 .
C1 Pt1 I1 88.10(15) . .
N1 Pt1 I2 89.89(12) . .
N1 Pt1 I2 89.89(12) 7_565 .
C1 Pt1 I2 91.01(15) 7_565 .
C1 Pt1 I2 91.01(15) . .
I1 Pt1 I2 178.81(2) . .
N2 Pt2 N2 75.4(2) 7_565 .
N2 Pt2 C11 176.34(16) 7_565 .
N2 Pt2 C11 100.92(16) . .
N2 Pt2 C11 100.92(16) 7_565 7_565
N2 Pt2 C11 176.34(16) . 7_565
C11 Pt2 C11 82.7(2) . 7_565
N2 Pt2 I3 90.43(12) 7_565 .
N2 Pt2 I3 90.43(12) . .
C11 Pt2 I3 89.84(14) . .
C11 Pt2 I3 89.84(14) 7_565 .
N2 Pt2 I4 91.40(12) 7_565 .
N2 Pt2 I4 91.40(12) . .
C11 Pt2 I4 88.43(14) . .
C11 Pt2 I4 88.43(14) 7_565 .
I3 Pt2 I4 177.69(2) . .
C2 N1 C6 118.5(5) . .
C2 N1 Pt1 124.5(4) . .
C6 N1 Pt1 116.9(3) . .
C16 N2 C12 117.9(4) . .
C16 N2 Pt2 125.0(4) . .
C12 N2 Pt2 117.1(3) . .
N1 C2 C3 123.0(5) . .
C2 C3 C4 120.3(5) . .
C3 C4 C5 115.6(5) . .
C3 C4 C7 121.8(5) . .
C5 C4 C7 122.6(5) . .
C6 C5 C4 121.8(5) . .
N1 C6 C5 120.8(4) . .
N1 C6 C6 115.3(3) . 7_565
C5 C6 C6 123.9(3) . 7_565
C8 C7 C9 108.0(6) . .
C8 C7 C4 107.6(5) . .
C9 C7 C4 111.8(5) . .
C8 C7 C10 109.6(6) . .
C9 C7 C10 108.7(6) . .
C4 C7 C10 111.2(5) . .
N2 C12 C13 121.3(4) . .
N2 C12 C12 115.1(3) . 7_565
C13 C12 C12 123.5(3) . 7_565
C12 C13 C14 120.7(5) . .
C15 C14 C13 116.7(5) . .
C15 C14 C17 120.8(5) . .
C13 C14 C17 122.5(5) . .
C16 C15 C14 119.9(5) . .
N2 C16 C15 123.4(5) . .
C19 C17 C18 110.9(8) . .
C19 C17 C20 109.5(8) . .
C18 C17 C20 106.3(8) . .
C19 C17 C14 110.2(6) . .
C18 C17 C14 112.1(6) . .
C20 C17 C14 107.7(6) . .

loop_
_geom_bond_atom_site_label_1
_geom_bond_atom_site_label_2
_geom_bond_distance
_geom_bond_site_symmetry_2
Pt1 N1 2.168(4) .
Pt1 N1 2.168(4) 7_565
Pt1 C1 2.183(5) 7_565
Pt1 C1 2.183(5) .
Pt1 I1 2.6399(8) .
Pt1 I2 2.6523(7) .
Pt2 N2 2.167(4) 7_565
Pt2 N2 2.167(4) .
Pt2 C11 2.208(5) .
Pt2 C11 2.208(5) 7_565
Pt2 I3 2.6395(7) .
Pt2 I4 2.6477(7) .
N1 C2 1.331(7) .
N1 C6 1.345(6) .
N2 C16 1.329(6) .
N2 C12 1.348(6) .
C2 C3 1.378(8) .
C3 C4 1.386(7) .
C4 C5 1.397(7) .
C4 C7 1.521(7) .
C5 C6 1.377(7) .
C6 C6 1.505(9) 7_565
C7 C8 1.510(10) .
C7 C9 1.516(10) .
C7 C10 1.557(9) .
C12 C13 1.381(7) .
C12 C12 1.508(8) 7_565
C13 C14 1.385(7) .
C14 C15 1.384(8) .
C14 C17 1.552(7) .
C15 C16 1.367(8) .
C17 C19 1.496(11) .
C17 C18 1.497(12) .
C17 C20 1.500(12) .
